data_4112751
loop_
_publ_author_name
'Kazunari Yagi'
'Takayuki Tsuritani'
'Kazuaki Takami'
'Hiroshi Shinokubo'
'Koichiro Oshima'

_publ_contact_author
; 
Prof Dr. Hiroshi Shinokubo 
 Department of Chemistry 
 Graduate School of Science 
 Kyoto University 
 Kyoto 606-8502 
 Japan 
;
_publ_contact_author_email hshino@kuchem.kyoto-u.ac.jp
_publ_section_title
;
 Reaction of Silyldihalomethyllithiums with Nitriles: Formation of \a-Keto
 Acylsilanes via Azirines and 1,3-Rearrangement of Silyl Group from C to N
;
_journal_name_full 'Journal of the American Chemical Society'
_journal_page_first 8618
_journal_page_last 8619
_journal_paper_doi 10.1021/ja047708o
_journal_volume 126
_journal_year 2004
_chemical_formula_sum 'C21 H27 N O Si'
_chemical_formula_weight 337.53
_chemical_name_systematic
; 
 2-(tert-Butyldimethylsilyl)-3-(4-methoxyphenyl)-2-phenyl-2H-azirine 
;
_space_group_IT_number 14
_symmetry_cell_setting monoclinic
_symmetry_space_group_name_Hall '-P 2yn'
_symmetry_space_group_name_H-M 'P 1 21/n 1'
_atom_sites_solution_hydrogens geom
_atom_sites_solution_primary direct
_atom_sites_solution_secondary difmap
_audit_creation_method SHELXL-97
_cell_angle_alpha 90.00
_cell_angle_beta 92.0980(10)
_cell_angle_gamma 90.00
_cell_formula_units_Z 4
_cell_length_a 11.1359(8)
_cell_length_b 14.2633(11)
_cell_length_c 12.4072(9)
_cell_measurement_temperature 293(2)
_cell_volume 1969.4(3)
_computing_structure_refinement 'SHELXL-97 (Sheldrick, 1997)'
_computing_structure_solution 'SHELXS-97 (Sheldrick, 1990)'
_diffrn_ambient_temperature 293(2)
_diffrn_measured_fraction_theta_full 0.922
_diffrn_measured_fraction_theta_max 0.922
_diffrn_radiation_monochromator graphite
_diffrn_radiation_source 'fine-focus sealed tube'
_diffrn_radiation_type MoK\a
_diffrn_radiation_wavelength 0.71073
_diffrn_reflns_av_R_equivalents 0.0387
_diffrn_reflns_av_sigmaI/netI 0.0351
_diffrn_reflns_limit_h_max 12
_diffrn_reflns_limit_h_min -14
_diffrn_reflns_limit_k_max 14
_diffrn_reflns_limit_k_min -18
_diffrn_reflns_limit_l_max 16
_diffrn_reflns_limit_l_min -10
_diffrn_reflns_number 11789
_diffrn_reflns_theta_full 28.21
_diffrn_reflns_theta_max 28.21
_diffrn_reflns_theta_min 2.18
_exptl_absorpt_coefficient_mu 0.126
_exptl_absorpt_correction_type empirical
_exptl_crystal_colour colorless
_exptl_crystal_density_diffrn 1.138
_exptl_crystal_description block
_exptl_crystal_F_000 728
_exptl_crystal_size_max 0.60
_exptl_crystal_size_mid 0.40
_exptl_crystal_size_min 0.14
_refine_diff_density_max 0.234
_refine_diff_density_min -0.370
_refine_diff_density_rms 0.089
_refine_ls_extinction_method none
_refine_ls_goodness_of_fit_ref 0.669
_refine_ls_hydrogen_treatment mixed
_refine_ls_matrix_type full
_refine_ls_number_parameters 223
_refine_ls_number_reflns 4476
_refine_ls_number_restraints 0
_refine_ls_restrained_S_all 0.669
_refine_ls_R_factor_all 0.0691
_refine_ls_R_factor_gt 0.0541
_refine_ls_shift/su_max 0.000
_refine_ls_shift/su_mean 0.000
_refine_ls_structure_factor_coef Fsqd
_refine_ls_weighting_details 'calc w=1/[\s^2^(Fo^2^)+(0.2000P)^2^+0.0000P] where P=(Fo^2^+2Fc^2^)/3'
_refine_ls_weighting_scheme calc
_refine_ls_wR_factor_gt 0.1581
_refine_ls_wR_factor_ref 0.1782
_reflns_number_gt 3190
_reflns_number_total 4476
_reflns_threshold_expression >2sigma(I)
_cod_data_source_file ja047708osi20040421_011419.cif
_cod_data_source_block ky3x07
_cod_database_code 4112751

loop_
_symmetry_equiv_pos_as_xyz
'x, y, z'
'-x+1/2, y+1/2, -z+1/2'
'-x, -y, -z'
'x-1/2, -y-1/2, z-1/2'

loop_
_atom_site_label
_atom_site_type_symbol
_atom_site_fract_x
_atom_site_fract_y
_atom_site_fract_z
_atom_site_U_iso_or_equiv
_atom_site_adp_type
_atom_site_occupancy
_atom_site_symmetry_multiplicity
_atom_site_calc_flag
_atom_site_refinement_flags
Si1 Si 0.48088(4) 0.21025(3) 0.47602(3) 0.05244(19) Uani 1 1 d .
C6 C 0.50468(14) 0.31928(10) 0.27003(11) 0.0484(3) Uani 1 1 d .
C15 C 0.53650(13) 0.23436(11) 0.33664(12) 0.0481(3) Uani 1 1 d .
N1 N 0.67076(12) 0.19783(10) 0.31998(12) 0.0596(4) Uani 1 1 d .
C7 C 0.55327(13) 0.07020(11) 0.21739(12) 0.0496(4) Uani 1 1 d .
C14 C 0.58428(14) 0.15363(11) 0.27864(12) 0.0514(4) Uani 1 1 d .
O1 O 0.45117(12) -0.17121(9) 0.05532(10) 0.0719(4) Uani 1 1 d .
C11 C 0.40306(14) -0.02873(13) 0.13356(13) 0.0586(4) Uani 1 1 d .
H11 H 0.3230 -0.0404 0.1142 0.070 Uiso 1 1 calc R
C12 C 0.43383(13) 0.05165(11) 0.18821(13) 0.0548(4) Uani 1 1 d .
H12 H 0.3744 0.0942 0.2060 0.066 Uiso 1 1 calc R
C20 C 0.49801(16) 0.31462(12) 0.56919(13) 0.0579(4) Uani 1 1 d .
C4 C 0.59255(15) 0.37054(12) 0.21977(13) 0.0583(4) Uani 1 1 d .
H4 H 0.6724 0.3517 0.2271 0.070 Uiso 1 1 calc R
C8 C 0.64013(14) 0.00652(11) 0.18925(13) 0.0559(4) Uani 1 1 d .
H8 H 0.7204 0.0188 0.2071 0.067 Uiso 1 1 calc R
C10 C 0.49091(14) -0.09284(11) 0.10702(12) 0.0533(4) Uani 1 1 d .
C5 C 0.38712(15) 0.34970(13) 0.25711(14) 0.0623(4) Uani 1 1 d .
H5 H 0.3262 0.3170 0.2900 0.075 Uiso 1 1 calc R
C9 C 0.60984(14) -0.07502(12) 0.13509(13) 0.0577(4) Uani 1 1 d .
H9 H 0.6691 -0.1177 0.1176 0.069 Uiso 1 1 calc R
C1 C 0.35888(18) 0.42855(15) 0.19557(15) 0.0725(5) Uani 1 1 d .
H1 H 0.2793 0.4478 0.1872 0.087 Uiso 1 1 calc R
C3 C 0.5637(2) 0.44885(13) 0.15922(14) 0.0723(5) Uani 1 1 d .
H3 H 0.6241 0.4821 0.1263 0.087 Uiso 1 1 calc R
C2 C 0.4474(2) 0.47820(14) 0.14706(14) 0.0738(5) Uani 1 1 d .
H2 H 0.4284 0.5313 0.1064 0.089 Uiso 1 1 calc R
C21 C 0.4075(2) 0.39199(14) 0.54064(18) 0.0811(6) Uani 1 1 d .
H21A H 0.4188 0.4433 0.5900 0.122 Uiso 1 1 calc R
H21B H 0.3274 0.3679 0.5455 0.122 Uiso 1 1 calc R
H21C H 0.4195 0.4134 0.4685 0.122 Uiso 1 1 calc R
C13 C 0.5369(2) -0.23846(14) 0.02371(15) 0.0787(6) Uani 1 1 d .
H13A H 0.5869 -0.2116 -0.0296 0.118 Uiso 1 1 calc R
H13B H 0.4960 -0.2923 -0.0061 0.118 Uiso 1 1 calc R
H13C H 0.5857 -0.2570 0.0854 0.118 Uiso 1 1 calc R
C19 C 0.6238(2) 0.35469(16) 0.5629(2) 0.0829(6) Uani 1 1 d .
H19A H 0.6370 0.3747 0.4905 0.124 Uiso 1 1 calc R
H19B H 0.6816 0.3074 0.5835 0.124 Uiso 1 1 calc R
H19C H 0.6323 0.4073 0.6109 0.124 Uiso 1 1 calc R
C18 C 0.4772(3) 0.28233(18) 0.68567(16) 0.1009(9) Uani 1 1 d .
H18A H 0.5378 0.2376 0.7074 0.151 Uiso 1 1 calc R
H18B H 0.3993 0.2538 0.6890 0.151 Uiso 1 1 calc R
H18C H 0.4815 0.3355 0.7331 0.151 Uiso 1 1 calc R
C17 C 0.5778(2) 0.11320(14) 0.52941(18) 0.0872(6) Uani 1 1 d .
H17A H 0.5491 0.0925 0.5974 0.131 Uiso 1 1 calc R
H17B H 0.6590 0.1351 0.5391 0.131 Uiso 1 1 calc R
H17C H 0.5754 0.0619 0.4792 0.131 Uiso 1 1 calc R
C16 C 0.3214(2) 0.16920(17) 0.46796(19) 0.0832(6) Uani 1 1 d .
H16A H 0.3133 0.1196 0.4160 0.125 Uiso 1 1 calc R
H16B H 0.2699 0.2204 0.4465 0.125 Uiso 1 1 calc R
H16C H 0.2992 0.1466 0.5373 0.125 Uiso 1 1 calc R

loop_
_atom_site_aniso_label
_atom_site_aniso_U_11
_atom_site_aniso_U_22
_atom_site_aniso_U_33
_atom_site_aniso_U_23
_atom_site_aniso_U_13
_atom_site_aniso_U_12
Si1 0.0558(3) 0.0478(3) 0.0536(3) 0.00286(17) 0.0012(2) -0.00713(17)
C6 0.0519(8) 0.0504(8) 0.0425(7) -0.0086(6) -0.0020(6) -0.0023(6)
C15 0.0409(7) 0.0512(8) 0.0520(8) -0.0027(6) -0.0023(6) -0.0008(6)
N1 0.0444(7) 0.0630(8) 0.0711(9) -0.0019(6) -0.0010(6) 0.0038(6)
C7 0.0472(8) 0.0521(8) 0.0496(8) 0.0017(6) 0.0026(6) 0.0018(6)
C14 0.0461(8) 0.0521(8) 0.0560(8) -0.0008(6) 0.0015(6) 0.0042(6)
O1 0.0771(8) 0.0683(8) 0.0698(8) -0.0173(6) -0.0051(6) -0.0064(6)
C11 0.0470(8) 0.0687(10) 0.0596(9) -0.0017(8) -0.0040(7) -0.0026(7)
C12 0.0449(8) 0.0596(9) 0.0598(9) -0.0009(7) 0.0002(7) 0.0076(6)
C20 0.0673(10) 0.0585(9) 0.0481(8) -0.0013(7) 0.0051(7) -0.0076(7)
C4 0.0598(9) 0.0594(9) 0.0555(9) -0.0009(7) -0.0014(7) -0.0079(7)
C8 0.0448(8) 0.0615(9) 0.0614(9) -0.0036(7) 0.0015(7) 0.0024(7)
C10 0.0594(9) 0.0568(9) 0.0437(7) -0.0014(6) 0.0014(6) -0.0034(7)
C5 0.0548(9) 0.0704(11) 0.0615(9) 0.0021(8) -0.0006(7) 0.0071(7)
C9 0.0532(9) 0.0622(10) 0.0581(9) -0.0078(7) 0.0055(7) 0.0074(7)
C1 0.0740(12) 0.0794(12) 0.0631(10) -0.0025(9) -0.0117(9) 0.0209(9)
C3 0.0917(14) 0.0665(11) 0.0586(10) 0.0063(8) 0.0011(9) -0.0147(10)
C2 0.1048(16) 0.0620(10) 0.0536(9) 0.0026(8) -0.0093(10) 0.0091(10)
C21 0.0883(14) 0.0670(12) 0.0883(14) -0.0126(10) 0.0085(11) 0.0070(10)
C13 0.1049(16) 0.0667(11) 0.0646(11) -0.0177(9) 0.0022(10) 0.0009(11)
C19 0.0736(13) 0.0776(13) 0.0972(15) -0.0197(11) -0.0015(11) -0.0195(10)
C18 0.156(3) 0.0947(17) 0.0528(11) -0.0018(10) 0.0192(13) -0.0256(16)
C17 0.1102(17) 0.0631(11) 0.0874(14) 0.0208(10) -0.0081(12) 0.0114(12)
C16 0.0728(12) 0.0892(14) 0.0884(14) -0.0040(11) 0.0138(10) -0.0322(11)

loop_
_atom_type_symbol
_atom_type_description
_atom_type_scat_dispersion_real
_atom_type_scat_dispersion_imag
_atom_type_scat_source
C C 0.0033 0.0016 'International Tables Vol C Tables 4.2.6.8 and 6.1.1.4'
H H 0.0000 0.0000 'International Tables Vol C Tables 4.2.6.8 and 6.1.1.4'
N N 0.0061 0.0033 'International Tables Vol C Tables 4.2.6.8 and 6.1.1.4'
O O 0.0106 0.0060 'International Tables Vol C Tables 4.2.6.8 and 6.1.1.4'
Si Si 0.0817 0.0704 'International Tables Vol C Tables 4.2.6.8 and 6.1.1.4'

loop_
_geom_angle_atom_site_label_1
_geom_angle_atom_site_label_2
_geom_angle_atom_site_label_3
_geom_angle
C17 Si1 C16 108.88(11)
C17 Si1 C20 108.89(9)
C16 Si1 C20 110.73(9)
C17 Si1 C15 104.81(9)
C16 Si1 C15 110.53(9)
C20 Si1 C15 112.78(7)
C4 C6 C5 117.56(16)
C4 C6 C15 121.09(14)
C5 C6 C15 121.35(14)
C14 C15 C6 116.45(12)
C14 C15 N1 47.59(9)
C6 C15 N1 113.17(12)
C14 C15 Si1 116.27(11)
C6 C15 Si1 124.89(11)
N1 C15 Si1 113.40(10)
C14 N1 C15 60.48(11)
C8 C7 C12 118.75(15)
C8 C7 C14 121.18(14)
C12 C7 C14 120.04(14)
N1 C14 C7 142.99(15)
N1 C14 C15 71.93(11)
C7 C14 C15 144.96(14)
C10 O1 C13 118.51(15)
C12 C11 C10 120.23(14)
C11 C12 C7 120.51(14)
C19 C20 C21 108.56(16)
C19 C20 C18 109.33(17)
C21 C20 C18 108.22(18)
C19 C20 Si1 109.76(13)
C21 C20 Si1 112.11(13)
C18 C20 Si1 108.82(13)
C3 C4 C6 121.20(17)
C9 C8 C7 121.12(14)
O1 C10 C11 115.79(14)
O1 C10 C9 124.39(15)
C11 C10 C9 119.80(15)
C1 C5 C6 120.81(17)
C8 C9 C10 119.57(15)
C2 C1 C5 120.52(18)
C2 C3 C4 120.71(18)
C1 C2 C3 119.20(18)

loop_
_geom_bond_atom_site_label_1
_geom_bond_atom_site_label_2
_geom_bond_distance
Si1 C17 1.8624(19)
Si1 C16 1.869(2)
Si1 C20 1.8901(17)
Si1 C15 1.8897(16)
C6 C4 1.388(2)
C6 C5 1.383(2)
C6 C15 1.501(2)
C15 C14 1.468(2)
C15 N1 1.6038(19)
N1 C14 1.246(2)
C7 C8 1.381(2)
C7 C12 1.391(2)
C7 C14 1.447(2)
O1 C10 1.3550(19)
O1 C13 1.419(2)
C11 C12 1.369(2)
C11 C10 1.388(2)
C20 C19 1.517(3)
C20 C21 1.527(3)
C20 C18 1.542(2)
C4 C3 1.378(2)
C8 C9 1.379(2)
C10 C9 1.381(2)
C5 C1 1.389(3)
C1 C2 1.371(3)
C3 C2 1.364(3)
